data_7240425
loop_
_publ_author_name
'Hulushe, Siya T.'
'Manyeruke, Meloddy H.'
'Louzada, Marcel'
'Rigin, Sergei'
'Hosten, Eric C.'
'Watkins, Gareth M.'

_publ_section_title
;
 Exploring intermolecular contacts in multi-substituted benzaldehyde
 derivatives: X-ray, Hirshfeld surface and lattice energy analyses
;
_journal_issue 29
_journal_name_full 'RSC Advances'
_journal_page_first 16861
_journal_page_last 16874
_journal_paper_doi 10.1039/C9RA10752E
_journal_volume 10
_journal_year 2020
_chemical_formula_moiety 'C14 H11 Br O2'
_chemical_formula_sum 'C14 H11 Br O2'
_chemical_formula_weight 291.14
_chemical_melting_point 343
_chemical_name_common 2-(benzyloxy)-5-bromobenzaldehyde
_chemical_name_systematic 5-bromo-2-(phenylmethoxy)benzaldehyde
_space_group_crystal_system monoclinic
_space_group_IT_number 14
_space_group_name_Hall '-P 2yn'
_space_group_name_H-M_alt 'P 1 21/n 1'
_atom_sites_solution_hydrogens geom
_atom_sites_solution_primary dual
_atom_sites_solution_secondary difmap
_audit_creation_method SHELXL-2018/3
_audit_update_record
;
2020-02-22 deposited with the CCDC.	2020-04-02 downloaded from the CCDC.
;
_cell_angle_alpha 90
_cell_angle_beta 100.36(3)
_cell_angle_gamma 90
_cell_formula_units_Z 4
_cell_length_a 7.316(4)
_cell_length_b 13.239(10)
_cell_length_c 12.300(8)
_cell_measurement_reflns_used 8261
_cell_measurement_temperature 200(2)
_cell_measurement_theta_max 27.82
_cell_measurement_theta_min 2.28
_cell_volume 1171.9(13)
_computing_cell_refinement 'APEX2 v2011.4-1 (Bruker AXS)'
_computing_data_collection 'Bruker Instrument Service v2011.4.0.0'
_computing_data_reduction 'SAINT V7.68A (Bruker AXS, 2009)'
_computing_molecular_graphics 'Ortep-3 for Windows (Farrugia, 2012)'
_computing_publication_material 'PLATON (Spek, 2009) and MERCURY (Macrae, 2008)'
_computing_structure_refinement 'SHELXL-2018/3 (Sheldrick, 2015) and ShelXle (H\"ubschle, 2011)'
_computing_structure_solution 'SHELXT-2018/2 (Sheldrick, 2015)'
_diffrn_ambient_temperature 200(2)
_diffrn_detector_area_resol_mean 8.3333
_diffrn_measured_fraction_theta_full 1.000
_diffrn_measured_fraction_theta_max 0.997
_diffrn_measurement_device_type 'Bruker APEX-II CCD'
_diffrn_measurement_method '\f and \w scans'
_diffrn_radiation_monochromator graphite
_diffrn_radiation_source 'sealed tube'
_diffrn_radiation_type MoK\a
_diffrn_radiation_wavelength 0.71073
_diffrn_reflns_av_R_equivalents 0.0268
_diffrn_reflns_av_unetI/netI 0.0213
_diffrn_reflns_Laue_measured_fraction_full 1.000
_diffrn_reflns_Laue_measured_fraction_max 0.997
_diffrn_reflns_limit_h_max 9
_diffrn_reflns_limit_h_min -9
_diffrn_reflns_limit_k_max 17
_diffrn_reflns_limit_k_min 0
_diffrn_reflns_limit_l_max 16
_diffrn_reflns_limit_l_min 0
_diffrn_reflns_number 2920
_diffrn_reflns_point_group_measured_fraction_full 1.000
_diffrn_reflns_point_group_measured_fraction_max 0.997
_diffrn_reflns_theta_full 25.242
_diffrn_reflns_theta_max 28.374
_diffrn_reflns_theta_min 2.280
_exptl_absorpt_coefficient_mu 3.493
_exptl_absorpt_correction_T_max 0.745687
_exptl_absorpt_correction_T_min 0.614846
_exptl_absorpt_correction_type multi-scan
_exptl_absorpt_process_details 'TWINABS V2008/4 (Bruker AXS)'
_exptl_crystal_colour colourless
_exptl_crystal_density_diffrn 1.650
_exptl_crystal_density_method 'not measured'
_exptl_crystal_description block
_exptl_crystal_F_000 584
_exptl_crystal_recrystallization_method 'Re-crystallisation from solvent: Hexane/MeOH'
_exptl_crystal_size_max 0.307
_exptl_crystal_size_mid 0.208
_exptl_crystal_size_min 0.199
_refine_diff_density_max 0.309
_refine_diff_density_min -0.334
_refine_diff_density_rms 0.063
_refine_ls_extinction_method none
_refine_ls_goodness_of_fit_ref 1.047
_refine_ls_hydrogen_treatment constr
_refine_ls_matrix_type full
_refine_ls_number_parameters 155
_refine_ls_number_reflns 2920
_refine_ls_number_restraints 0
_refine_ls_restrained_S_all 1.047
_refine_ls_R_factor_all 0.0387
_refine_ls_R_factor_gt 0.0263
_refine_ls_shift/su_max 0.000
_refine_ls_shift/su_mean 0.000
_refine_ls_structure_factor_coef Fsqd
_refine_ls_weighting_details 'w=1/[\s^2^(Fo^2^)+(0.0285P)^2^+0.2957P] where P=(Fo^2^+2Fc^2^)/3'
_refine_ls_weighting_scheme calc
_refine_ls_wR_factor_gt 0.0576
_refine_ls_wR_factor_ref 0.0618
_reflns_Friedel_coverage 0.000
_reflns_number_gt 2393
_reflns_number_total 2920
_reflns_threshold_expression 'I > 2\s(I)'
_cod_data_source_file c9ra10752e2.cif
_cod_data_source_block ja017_tw
_cod_depositor_comments 'Adding full bibliography for 7240424--7240429.cif.'
_cod_original_sg_symbol_H-M 'P 21/n'
_cod_database_code 7240425
_shelx_shelxl_version_number 2018/3
_shelx_space_group_comment
;
The symmetry employed for this shelxl refinement is uniquely defined
by the following loop, which should always be used as a source of
symmetry information in preference to the above space-group names.
They are only intended as comments.
;
_shelx_estimated_absorpt_t_min 0.414
_shelx_estimated_absorpt_t_max 0.543

loop_
_space_group_symop_operation_xyz
'x, y, z'
'-x+1/2, y+1/2, -z+1/2'
'-x, -y, -z'
'x-1/2, -y-1/2, z-1/2'

loop_
_atom_site_label
_atom_site_type_symbol
_atom_site_fract_x
_atom_site_fract_y
_atom_site_fract_z
_atom_site_U_iso_or_equiv
_atom_site_adp_type
_atom_site_occupancy
_atom_site_site_symmetry_order
_atom_site_calc_flag
_atom_site_refinement_flags_posn
_atom_site_refinement_flags_adp
_atom_site_refinement_flags_occupancy
_atom_site_disorder_assembly
_atom_site_disorder_group
Br1 Br 1.01040(3) 0.47516(2) 0.15594(2) 0.04458(8) Uani 1 1 d . . . . .
O1 O 0.4424(2) 0.64546(11) 0.32510(13) 0.0411(4) Uani 1 1 d . . . . .
O2 O 0.39023(19) 0.35636(9) 0.39137(13) 0.0339(3) Uani 1 1 d . . . . .
C1 C 0.4366(3) 0.55762(15) 0.34930(18) 0.0328(4) Uani 1 1 d . . . . .
H1 H 0.346896 0.537339 0.392018 0.039 Uiso 1 1 calc R U . . .
C2 C 0.3496(3) 0.25284(15) 0.40811(18) 0.0310(4) Uani 1 1 d . . . . .
H2A H 0.456160 0.220489 0.456653 0.037 Uiso 1 1 calc R U . . .
H2B H 0.327177 0.216738 0.336457 0.037 Uiso 1 1 calc R U . . .
C11 C 0.5351(2) 0.37779(14) 0.33973(16) 0.0260(4) Uani 1 1 d . . . . .
C12 C 0.5596(2) 0.47967(14) 0.31687(16) 0.0259(4) Uani 1 1 d . . . . .
C13 C 0.7028(3) 0.50859(14) 0.26240(16) 0.0273(4) Uani 1 1 d . . . . .
H13 H 0.719983 0.577700 0.246028 0.033 Uiso 1 1 calc R U . . .
C14 C 0.8187(2) 0.43615(15) 0.23272(16) 0.0283(4) Uani 1 1 d . . . . .
C15 C 0.7967(2) 0.33499(15) 0.25580(17) 0.0287(4) Uani 1 1 d . . . . .
H15 H 0.878795 0.285940 0.235110 0.034 Uiso 1 1 calc R U . . .
C16 C 0.6548(3) 0.30599(14) 0.30899(17) 0.0287(4) Uani 1 1 d . . . . .
H16 H 0.638605 0.236645 0.324726 0.034 Uiso 1 1 calc R U . . .
C21 C 0.1801(2) 0.24712(15) 0.46056(15) 0.0275(4) Uani 1 1 d . . . . .
C22 C 0.1161(3) 0.32843(15) 0.51414(17) 0.0321(4) Uani 1 1 d . . . . .
H22 H 0.176983 0.391923 0.515746 0.038 Uiso 1 1 calc R U . . .
C23 C -0.0368(3) 0.31713(17) 0.56541(18) 0.0368(5) Uani 1 1 d . . . . .
H23 H -0.080127 0.373247 0.601717 0.044 Uiso 1 1 calc R U . . .
C24 C -0.1263(3) 0.22597(17) 0.56435(18) 0.0371(5) Uani 1 1 d . . . . .
H24 H -0.229731 0.218714 0.600667 0.045 Uiso 1 1 calc R U . . .
C25 C -0.0651(3) 0.14485(16) 0.51015(19) 0.0374(5) Uani 1 1 d . . . . .
H25 H -0.127282 0.081723 0.508423 0.045 Uiso 1 1 calc R U . . .
C26 C 0.0870(3) 0.15542(15) 0.45828(18) 0.0328(4) Uani 1 1 d . . . . .
H26 H 0.127983 0.099424 0.420764 0.039 Uiso 1 1 calc R U . . .

loop_
_atom_site_aniso_label
_atom_site_aniso_U_11
_atom_site_aniso_U_22
_atom_site_aniso_U_33
_atom_site_aniso_U_23
_atom_site_aniso_U_13
_atom_site_aniso_U_12
Br1 0.03937(13) 0.04386(13) 0.05790(15) -0.00238(11) 0.02859(10) -0.00352(9)
O1 0.0471(8) 0.0234(7) 0.0578(10) 0.0037(7) 0.0226(8) 0.0049(6)
O2 0.0389(7) 0.0212(6) 0.0475(9) 0.0044(6) 0.0235(7) 0.0016(5)
C1 0.0342(10) 0.0277(10) 0.0395(12) 0.0012(9) 0.0147(9) 0.0030(8)
C2 0.0330(9) 0.0221(8) 0.0401(11) 0.0005(9) 0.0126(8) -0.0006(8)
C11 0.0292(9) 0.0253(9) 0.0244(9) 0.0005(8) 0.0071(7) 0.0010(7)
C12 0.0292(9) 0.0230(9) 0.0264(9) -0.0006(8) 0.0075(7) 0.0022(7)
C13 0.0304(9) 0.0225(9) 0.0301(10) 0.0001(8) 0.0081(8) -0.0012(7)
C14 0.0259(9) 0.0323(10) 0.0278(10) -0.0013(8) 0.0081(8) -0.0008(7)
C15 0.0275(9) 0.0284(9) 0.0309(10) -0.0039(8) 0.0070(8) 0.0052(7)
C16 0.0335(10) 0.0209(9) 0.0316(11) 0.0005(8) 0.0060(8) 0.0035(7)
C21 0.0279(9) 0.0268(9) 0.0279(10) 0.0039(8) 0.0050(7) -0.0001(8)
C22 0.0311(9) 0.0299(10) 0.0350(11) -0.0031(9) 0.0056(8) -0.0021(8)
C23 0.0343(11) 0.0407(12) 0.0363(12) -0.0050(10) 0.0084(9) 0.0044(9)
C24 0.0276(9) 0.0487(13) 0.0357(12) 0.0052(10) 0.0074(8) -0.0009(8)
C25 0.0359(10) 0.0352(11) 0.0412(13) 0.0076(10) 0.0072(9) -0.0063(8)
C26 0.0352(10) 0.0265(10) 0.0375(11) 0.0019(9) 0.0089(8) -0.0009(8)

loop_
_atom_type_symbol
_atom_type_description
_atom_type_scat_dispersion_real
_atom_type_scat_dispersion_imag
_atom_type_scat_source
C C 0.0033 0.0016 'International Tables Vol C Tables 4.2.6.8 and 6.1.1.4'
H H 0.0000 0.0000 'International Tables Vol C Tables 4.2.6.8 and 6.1.1.4'
O O 0.0106 0.0060 'International Tables Vol C Tables 4.2.6.8 and 6.1.1.4'
Br Br -0.2901 2.4595 'International Tables Vol C Tables 4.2.6.8 and 6.1.1.4'

loop_
_geom_angle_atom_site_label_1
_geom_angle_atom_site_label_2
_geom_angle_atom_site_label_3
_geom_angle
_geom_angle_site_symmetry_1
_geom_angle_site_symmetry_3
_geom_angle_publ_flag
C11 O2 C2 117.93(13) . . ?
O1 C1 C12 124.09(18) . . ?
O1 C1 H1 118.0 . . ?
C12 C1 H1 118.0 . . ?
O2 C2 C21 108.71(15) . . ?
O2 C2 H2A 109.9 . . ?
C21 C2 H2A 109.9 . . ?
O2 C2 H2B 109.9 . . ?
C21 C2 H2B 109.9 . . ?
H2A C2 H2B 108.3 . . ?
O2 C11 C16 124.49(17) . . ?
O2 C11 C12 115.77(15) . . ?
C16 C11 C12 119.74(17) . . ?
C13 C12 C11 119.79(16) . . ?
C13 C12 C1 119.14(17) . . ?
C11 C12 C1 121.08(17) . . ?
C14 C13 C12 119.28(17) . . ?
C14 C13 H13 120.4 . . ?
C12 C13 H13 120.4 . . ?
C13 C14 C15 121.44(17) . . ?
C13 C14 Br1 119.29(15) . . ?
C15 C14 Br1 119.26(13) . . ?
C16 C15 C14 119.49(16) . . ?
C16 C15 H15 120.3 . . ?
C14 C15 H15 120.3 . . ?
C15 C16 C11 120.26(18) . . ?
C15 C16 H16 119.9 . . ?
C11 C16 H16 119.9 . . ?
C22 C21 C26 118.77(17) . . ?
C22 C21 C2 122.78(18) . . ?
C26 C21 C2 118.41(18) . . ?
C21 C22 C23 120.07(19) . . ?
C21 C22 H22 120.0 . . ?
C23 C22 H22 120.0 . . ?
C24 C23 C22 120.85(19) . . ?
C24 C23 H23 119.6 . . ?
C22 C23 H23 119.6 . . ?
C23 C24 C25 119.55(18) . . ?
C23 C24 H24 120.2 . . ?
C25 C24 H24 120.2 . . ?
C24 C25 C26 120.07(19) . . ?
C24 C25 H25 120.0 . . ?
C26 C25 H25 120.0 . . ?
C25 C26 C21 120.68(19) . . ?
C25 C26 H26 119.7 . . ?
C21 C26 H26 119.7 . . ?

loop_
_geom_bond_atom_site_label_1
_geom_bond_atom_site_label_2
_geom_bond_distance
_geom_bond_site_symmetry_2
_geom_bond_publ_flag
Br1 C14 1.8981(19) . ?
O1 C1 1.203(3) . ?
O2 C11 1.360(2) . ?
O2 C2 1.425(2) . ?
C1 C12 1.471(3) . ?
C1 H1 0.9500 . ?
C2 C21 1.499(2) . ?
C2 H2A 0.9900 . ?
C2 H2B 0.9900 . ?
C11 C16 1.390(3) . ?
C11 C12 1.396(3) . ?
C12 C13 1.395(2) . ?
C13 C14 1.372(3) . ?
C13 H13 0.9500 . ?
C14 C15 1.384(3) . ?
C15 C16 1.377(3) . ?
C15 H15 0.9500 . ?
C16 H16 0.9500 . ?
C21 C22 1.387(3) . ?
C21 C26 1.390(3) . ?
C22 C23 1.387(3) . ?
C22 H22 0.9500 . ?
C23 C24 1.372(3) . ?
C23 H23 0.9500 . ?
C24 C25 1.380(3) . ?
C24 H24 0.9500 . ?
C25 C26 1.385(3) . ?
C25 H25 0.9500 . ?
C26 H26 0.9500 . ?

loop_
_geom_hbond_atom_site_label_D
_geom_hbond_atom_site_label_H
_geom_hbond_atom_site_label_A
_geom_hbond_distance_DH
_geom_hbond_distance_HA
_geom_hbond_distance_DA
_geom_hbond_angle_DHA
_geom_hbond_site_symmetry_A
_geom_hbond_publ_flag
C1 H1 O2 0.95 2.42 2.747(3) 100 . yes
C15 H15 O1 0.95 2.46 3.408(3) 173 2_645 yes
C22 H22 O2 0.95 2.42 2.744(3) 100 . yes

loop_
_geom_torsion_atom_site_label_1
_geom_torsion_atom_site_label_2
_geom_torsion_atom_site_label_3
_geom_torsion_atom_site_label_4
_geom_torsion
_geom_torsion_site_symmetry_1
_geom_torsion_site_symmetry_2
_geom_torsion_site_symmetry_3
_geom_torsion_site_symmetry_4
_geom_torsion_publ_flag
C11 O2 C2 C21 -177.06(16) . . . . ?
C2 O2 C11 C16 -4.8(3) . . . . ?
C2 O2 C11 C12 174.77(17) . . . . ?
O2 C11 C12 C13 -178.93(18) . . . . ?
C16 C11 C12 C13 0.6(3) . . . . ?
O2 C11 C12 C1 1.1(3) . . . . ?
C16 C11 C12 C1 -179.38(19) . . . . ?
O1 C1 C12 C13 5.5(3) . . . . ?
O1 C1 C12 C11 -174.5(2) . . . . ?
C11 C12 C13 C14 -0.5(3) . . . . ?
C1 C12 C13 C14 179.55(19) . . . . ?
C12 C13 C14 C15 -0.1(3) . . . . ?
C12 C13 C14 Br1 178.73(15) . . . . ?
C13 C14 C15 C16 0.5(3) . . . . ?
Br1 C14 C15 C16 -178.34(15) . . . . ?
C14 C15 C16 C11 -0.3(3) . . . . ?
O2 C11 C16 C15 179.27(19) . . . . ?
C12 C11 C16 C15 -0.2(3) . . . . ?
O2 C2 C21 C22 -18.7(3) . . . . ?
O2 C2 C21 C26 163.46(18) . . . . ?
C26 C21 C22 C23 0.8(3) . . . . ?
C2 C21 C22 C23 -177.08(19) . . . . ?
C21 C22 C23 C24 0.2(3) . . . . ?
C22 C23 C24 C25 -1.0(3) . . . . ?
C23 C24 C25 C26 0.7(3) . . . . ?
C24 C25 C26 C21 0.4(3) . . . . ?
C22 C21 C26 C25 -1.1(3) . . . . ?
C2 C21 C26 C25 176.9(2) . . . . ?
